data_7009575
loop_
_publ_author_name
'Bazzicalupi, Carla'
'Bencini, Andrea'
'Ciattini, Samuele'
'Giorgi, Claudia'
'Masotti, Andrea'
'Paoletti, Piero'
'Valtancoli, Barbara'
'Navon, Nadav'
'Meyerstein, Dan'

_publ_section_title
;
 Copper-(II) and -(I) co-ordination by hexa-amine ligands of different
 rigidities. A thermodynamic, structural and electrochemical
 investigation&#x200A;&#x2020;
;
_journal_issue 14
_journal_name_full 'Journal of the Chemical Society, Dalton Transactions'
_journal_page_first 2383
_journal_paper_doi 10.1039/b002102o
_journal_year 2000
_chemical_formula_moiety
;
(Cu 2+)2, (C20 H29 N6 +1), (O H -1), (Cl O4 -1)3, Br -1, (H2 O)0.5
;
_chemical_formula_structural
;
[(Cu)2 (C20 H29 N6) (O H) (BR) (Cl O4)2] (Cl O4) (H2 O)0.5
;
_chemical_formula_sum 'C20 H31 Br Cl3 Cu2 N6 O13.5'
_chemical_formula_weight 884.85
_chemical_name_systematic
;
 ?
;
_space_group_IT_number 14
_symmetry_cell_setting monoclinic
_symmetry_space_group_name_Hall '-P 2yn'
_symmetry_space_group_name_H-M 'P 1 21/n 1'
_atom_sites_solution_hydrogens geom
_atom_sites_solution_primary direct
_atom_sites_solution_secondary difmap
_audit_creation_method SHELXL
_cell_angle_alpha 90.00
_cell_angle_beta 101.12(6)
_cell_angle_gamma 90.00
_cell_formula_units_Z 4
_cell_length_a 8.450(8)
_cell_length_b 22.613(4)
_cell_length_c 16.394(9)
_cell_measurement_reflns_used 25
_cell_measurement_temperature 298
_cell_measurement_theta_max 13
_cell_measurement_theta_min 7
_cell_volume 3074(3)
_computing_cell_refinement 'P4 Siemens'
_computing_data_collection 'P4 Siemens'
_computing_data_reduction 'P4 Siemens'
_computing_molecular_graphics 'ORTEP-3 (Ver. 1.01\b)(Farrugia,1997)'
_computing_publication_material
;
SHELXL-93 (Sheldrick, 1993), PARST93 (Nardelli,1993)
;
_computing_structure_refinement 'SHELXL-93 (Sheldrick, 1993)'
_computing_structure_solution 'SIR92 (Altomare, 1993)'
_diffrn_ambient_temperature 298
_diffrn_measurement_device 'P4 Siemens'
_diffrn_measurement_method \q/2\q
_diffrn_radiation_monochromator graphite
_diffrn_radiation_source 'rotating anode'
_diffrn_radiation_type CuK\a
_diffrn_radiation_wavelength 1.54178
_diffrn_reflns_av_R_equivalents 0.1052
_diffrn_reflns_av_sigmaI/netI 0.0631
_diffrn_reflns_limit_h_max 0
_diffrn_reflns_limit_h_min -8
_diffrn_reflns_limit_k_max 1
_diffrn_reflns_limit_k_min -22
_diffrn_reflns_limit_l_max 16
_diffrn_reflns_limit_l_min -15
_diffrn_reflns_number 3341
_diffrn_reflns_theta_max 50.00
_diffrn_reflns_theta_min 3.37
_diffrn_standards_decay_% 0
_diffrn_standards_interval_count 200
_diffrn_standards_number 3
_exptl_absorpt_coefficient_mu 6.301
_exptl_absorpt_correction_T_max 0.53
_exptl_absorpt_correction_T_min 0.44
_exptl_absorpt_correction_type 'refdelf (Walker and Stuart, 1983)'
_exptl_crystal_colour blue
_exptl_crystal_density_diffrn 1.912
_exptl_crystal_description prismatic
_exptl_crystal_F_000 1780
_exptl_crystal_size_max 0.2
_exptl_crystal_size_mid 0.1
_exptl_crystal_size_min 0.1
_refine_diff_density_max 0.773
_refine_diff_density_min -0.732
_refine_diff_density_rms 0.170
_refine_ls_extinction_method none
_refine_ls_goodness_of_fit_all 1.061
_refine_ls_goodness_of_fit_obs 1.030
_refine_ls_hydrogen_treatment none
_refine_ls_matrix_type full
_refine_ls_number_parameters 400
_refine_ls_number_reflns 3102
_refine_ls_number_restraints 2
_refine_ls_restrained_S_all 1.068
_refine_ls_restrained_S_obs 1.030
_refine_ls_R_factor_all 0.1227
_refine_ls_R_factor_obs 0.0920
_refine_ls_shift/esd_max 0.052
_refine_ls_shift/esd_mean 0.003
_refine_ls_structure_factor_coef Fsqd
_refine_ls_weighting_details 'w=1/[\s^2^(Fo^2^)+(0.1819P)^2^+28.4912P] where P=(Fo^2^+2Fc^2^)/3'
_refine_ls_weighting_scheme calc
_refine_ls_wR_factor_all 0.2971
_refine_ls_wR_factor_obs 0.2405
_reflns_number_observed 2268
_reflns_number_total 3104
_reflns_observed_criterion >2sigma(I)
_cod_data_source_file b002102o.txt
_cod_data_source_block '[Cu2(HL3)(\m-OH)(ClO4)2Br]'
_cod_depositor_comments
;
The following automatic conversions were performed:

'_refine_ls_weighting_scheme' value 'calc
w=1/[\s^2^(Fo^2^)+(0.1819P)^2^+28.4912P] where P=(Fo^2^+2Fc^2^)/3'
was changed to 'calc'. New tag '_refine_ls_weighting_details' was
created. The value of the new tag was set to
'w=1/[\s^2^(Fo^2^)+(0.1819P)^2^+28.4912P] where P=(Fo^2^+2Fc^2^)/3'.

Automatic conversion script
Id: cif_fix_values 3143 2015-03-26 13:38:13Z robertas 
;
_cod_original_cell_volume 3073.8(34)
_cod_original_sg_symbol_H-M 'P 21/n'
_cod_original_formula_sum 'C20 H31 Br Cl3 Cu2 N6 O13.50'
_cod_database_code 7009575

loop_
_symmetry_equiv_pos_as_xyz
'x, y, z'
'-x+1/2, y+1/2, -z+1/2'
'-x, -y, -z'
'x-1/2, -y-1/2, z-1/2'

loop_
_atom_site_aniso_label
_atom_site_aniso_U_11
_atom_site_aniso_U_22
_atom_site_aniso_U_33
_atom_site_aniso_U_23
_atom_site_aniso_U_13
_atom_site_aniso_U_12
Br 0.102(2) 0.0851(14) 0.0669(13) 0.0052(10) 0.0264(11) 0.0078(11)
Cu1 0.0665(15) 0.0436(13) 0.0334(12) 0.0022(9) -0.0033(10) -0.0003(10)
Cu2 0.088(2) 0.0489(15) 0.0591(15) 0.0026(11) 0.0070(12) 0.0063(12)
O1 0.075(7) 0.050(6) 0.039(5) 0.016(4) -0.005(5) 0.010(5)
Cl1 0.076(3) 0.080(3) 0.042(2) 0.000(2) 0.005(2) 0.009(2)
O11 0.155(14) 0.082(9) 0.114(11) 0.021(8) 0.078(11) 0.023(9)
O12 0.079(9) 0.166(15) 0.078(9) -0.020(9) -0.009(8) 0.010(9)
O13 0.093(9) 0.106(10) 0.065(7) -0.007(7) 0.023(7) 0.026(7)
O14 0.108(10) 0.088(9) 0.072(8) 0.009(7) 0.014(7) 0.030(8)
Cl2 0.146(6) 0.119(5) 0.069(3) -0.030(3) 0.031(4) -0.026(4)
O21 0.162(16) 0.196(19) 0.092(11) -0.045(12) 0.011(11) -0.056(14)
O22 0.292(27) 0.172(18) 0.103(12) -0.039(12) 0.106(16) 0.014(18)
O23 0.906(112) 0.279(37) 0.252(35) -0.166(32) 0.315(56) -0.418(61)
O24 0.160(22) 0.604(80) 0.132(20) -0.059(30) -0.008(17) 0.147(36)
Cl3 0.188(8) 0.090(5) 0.167(7) 0.039(5) -0.022(6) 0.037(5)
O31 0.213(25) 0.162(19) 0.370(39) 0.143(25) 0.159(27) 0.072(18)
O32 0.252(23) 0.147(16) 0.098(11) -0.006(11) -0.030(13) 0.117(17)
O33 0.247(35) 0.198(29) 0.328(41) -0.028(28) 0.042(32) 0.010(26)
O34 0.637(84) 0.417(57) 0.274(39) -0.191(41) -0.181(46) 0.413(63)
C1 0.110(19) 0.121(18) 0.078(14) -0.009(13) 0.004(12) 0.003(15)
N1 0.065(10) 0.075(10) 0.058(8) 0.000(7) -0.005(7) 0.004(8)
C2 0.109(16) 0.098(15) 0.046(10) -0.018(10) -0.015(10) -0.001(12)
C3 0.097(15) 0.090(14) 0.085(14) 0.024(12) -0.046(12) -0.026(12)
N2 0.108(12) 0.059(8) 0.044(8) 0.004(6) -0.005(8) -0.031(8)
C4 0.075(12) 0.063(11) 0.071(11) -0.008(9) 0.010(9) -0.011(9)
C5 0.076(11) 0.061(11) 0.043(9) 0.005(8) 0.014(8) 0.009(10)
C6 0.077(12) 0.051(10) 0.066(11) 0.006(9) 0.015(10) 0.000(9)
C7 0.072(12) 0.078(13) 0.053(11) 0.019(9) 0.002(9) 0.007(10)
C8 0.070(11) 0.069(11) 0.035(9) 0.001(8) 0.002(8) 0.023(9)
C9 0.061(10) 0.029(8) 0.047(9) 0.001(7) 0.000(8) 0.011(7)
N3 0.051(7) 0.029(6) 0.038(7) 0.006(5) -0.005(6) -0.004(6)
C10 0.077(12) 0.112(16) 0.026(9) 0.018(9) 0.003(9) 0.033(12)
C11 0.078(13) 0.100(15) 0.039(10) -0.029(10) -0.021(9) 0.008(12)
C12 0.075(11) 0.059(11) 0.057(12) -0.014(9) -0.002(9) 0.001(10)
C13 0.060(10) 0.055(9) 0.033(9) -0.006(7) -0.002(7) 0.011(8)
N4 0.056(8) 0.059(8) 0.036(7) 0.000(6) -0.005(6) 0.010(7)
C14 0.083(12) 0.036(8) 0.066(11) -0.008(8) 0.034(9) -0.018(9)
C15 0.058(11) 0.062(10) 0.077(13) -0.023(10) 0.001(9) -0.022(9)
C16 0.065(11) 0.071(12) 0.068(13) -0.029(10) -0.015(9) 0.008(10)
C17 0.062(11) 0.066(11) 0.086(12) -0.026(10) 0.031(9) -0.034(9)
N5 0.095(11) 0.022(6) 0.094(10) 0.005(6) 0.012(8) -0.007(7)
N6 0.163(18) 0.042(9) 0.124(14) -0.034(9) 0.023(13) -0.020(10)

loop_
_atom_site_label
_atom_site_type_symbol
_atom_site_fract_x
_atom_site_fract_y
_atom_site_fract_z
_atom_site_U_iso_or_equiv
_atom_site_thermal_displace_type
_atom_site_occupancy
_atom_site_calc_flag
_atom_site_refinement_flags
_atom_site_disorder_group
Br Br -0.1865(3) 0.12535(9) 0.79627(12) 0.0834(8) Uani 1 d . .
Cu1 Cu 0.0764(3) 0.05478(8) 0.75105(11) 0.0496(7) Uani 1 d . .
Cu2 Cu 0.0027(3) 0.18335(9) 0.73721(14) 0.0662(9) Uani 1 d . .
O1 O 0.0243(12) 0.1142(4) 0.6693(5) 0.056(3) Uani 1 d . .
Cl1 Cl 0.3625(5) -0.0330(2) 0.6937(2) 0.0669(12) Uani 1 d . .
O11 O 0.2853(20) -0.0724(6) 0.7410(9) 0.110(5) Uani 1 d . .
O12 O 0.4987(16) -0.0067(8) 0.7443(8) 0.111(5) Uani 1 d . .
O13 O 0.4120(15) -0.0622(6) 0.6267(7) 0.087(4) Uani 1 d . .
O14 O 0.2525(16) 0.0145(6) 0.6607(7) 0.090(4) Uani 1 d . .
Cl2 Cl 0.5891(9) 0.3437(3) -0.0332(3) 0.110(2) Uani 1 d . .
O21 O 0.6889(24) 0.3732(9) 0.0310(10) 0.152(7) Uani 1 d . .
O22 O 0.6492(32) 0.3329(10) -0.1022(11) 0.180(9) Uani 1 d . .
O23 O 0.5477(84) 0.2961(18) -0.0014(23) 0.452(44) Uani 1 d . .
O24 O 0.4602(36) 0.3748(23) -0.0559(16) 0.303(27) Uani 1 d . .
Cl3 Cl -0.3108(12) 0.2673(3) 0.6157(6) 0.156(3) Uani 1 d . .
O31 O -0.2917(33) 0.3047(11) 0.5560(22) 0.235(15) Uani 1 d . .
O32 O -0.1910(29) 0.2237(9) 0.6250(10) 0.174(10) Uani 1 d . .
O33 O -0.4816(44) 0.2516(13) 0.5843(24) 0.259(15) Uani 1 d . .
O34 O -0.3309(66) 0.2919(21) 0.6955(25) 0.479(47) Uani 1 d . .
C1 C -0.4197(25) 0.0941(11) 0.5593(13) 0.105(7) Uani 1 d . .
H1A H -0.4395(30) 0.1350(12) 0.5694(46) 0.050 Uiso 1 calc R .
H1B H -0.4495(32) 0.0703(26) 0.6025(32) 0.050 Uiso 1 calc R .
H1C H -0.4827(26) 0.0825(32) 0.5065(20) 0.050 Uiso 1 calc R .
N1 N -0.2521(17) 0.0858(6) 0.5585(8) 0.068(4) Uani 1 d . .
C2 C -0.1974(26) 0.0219(9) 0.5598(10) 0.088(6) Uani 1 d . .
H2A H -0.2597(26) 0.0020(9) 0.5117(10) 0.050 Uiso 1 calc R .
H2B H -0.0854(26) 0.0213(9) 0.5538(10) 0.050 Uiso 1 calc R .
C3 C -0.2110(25) -0.0118(9) 0.6326(12) 0.099(7) Uani 1 d . .
H3A H -0.3045(25) 0.0029(9) 0.6526(12) 0.050 Uiso 1 calc R .
H3B H -0.2342(25) -0.0524(9) 0.6152(12) 0.050 Uiso 1 calc R .
N2 N -0.0820(19) -0.0129(6) 0.7003(7) 0.073(4) Uani 1 d . .
H2 H -0.0118(19) -0.0336(6) 0.6756(7) 0.050 Uiso 1 calc R .
C4 C -0.1020(21) -0.0572(7) 0.7627(10) 0.070(5) Uani 1 d . .
H4A H -0.0820(21) -0.0964(7) 0.7427(10) 0.050 Uiso 1 calc R .
H4B H -0.2117(21) -0.0561(7) 0.7723(10) 0.050 Uiso 1 calc R .
C5 C 0.0174(20) -0.0445(7) 0.8449(9) 0.060(4) Uani 1 d . .
C6 C 0.0256(21) -0.0803(7) 0.9151(10) 0.065(4) Uani 1 d . .
H6 H -0.0398(21) -0.1135(7) 0.9138(10) 0.050 Uiso 1 calc R .
C7 C 0.1319(21) -0.0653(8) 0.9855(10) 0.069(5) Uani 1 d . .
H7 H 0.1464(21) -0.0905(8) 1.0312(10) 0.050 Uiso 1 calc R .
C8 C 0.2194(20) -0.0126(7) 0.9901(9) 0.059(4) Uani 1 d . .
C9 C 0.2022(18) 0.0207(6) 0.9158(9) 0.047(4) Uani 1 d . .
N3 N 0.1008(13) 0.0032(5) 0.8459(6) 0.041(3) Uani 1 d . .
C10 C 0.3301(22) 0.0091(10) 1.0596(9) 0.072(5) Uani 1 d . .
H10 H 0.3455(22) -0.0119(10) 1.1093(9) 0.050 Uiso 1 calc R .
C11 C 0.4145(23) 0.0600(9) 1.0553(10) 0.077(5) Uani 1 d . .
H11 H 0.4817(23) 0.0744(9) 1.1029(10) 0.050 Uiso 1 calc R .
C12 C 0.4013(21) 0.0911(7) 0.9798(10) 0.066(4) Uani 1 d . .
C13 C 0.2917(18) 0.0734(7) 0.9091(8) 0.051(4) Uani 1 d . .
N4 N 0.2714(14) 0.0999(5) 0.8334(7) 0.052(3) Uani 1 d . .
C14 C 0.3640(21) 0.1459(6) 0.8241(10) 0.059(4) Uani 1 d . .
C15 C 0.4780(19) 0.1673(7) 0.8929(11) 0.067(5) Uani 1 d . .
H15 H 0.5448(19) 0.1988(7) 0.8858(11) 0.050 Uiso 1 calc R .
C16 C 0.4901(21) 0.1419(8) 0.9692(11) 0.072(5) Uani 1 d . .
H16 H 0.5582(21) 0.1585(8) 1.0148(11) 0.050 Uiso 1 calc R .
C17 C 0.3561(20) 0.1720(7) 0.7403(11) 0.069(5) Uani 1 d . .
H17A H 0.3469(20) 0.1407(7) 0.6992(11) 0.050 Uiso 1 calc R .
H17B H 0.4544(20) 0.1938(7) 0.7390(11) 0.050 Uiso 1 calc R .
N5 N 0.2146(17) 0.2123(5) 0.7197(9) 0.071(4) Uani 1 d . .
H5 H 0.2017(17) 0.2188(5) 0.6640(9) 0.050 Uiso 1 calc R .
C18 C 0.2484(29) 0.2720(10) 0.7591(14) 0.107(7) Uiso 1 d D .
C19 C 0.0834(45) 0.3002(17) 0.7710(27) 0.097(13) Uiso 0.50 d PD .
C19' C 0.1534(53) 0.2801(30) 0.8302(28) 0.151(21) Uiso 0.50 d PD .
N6 N -0.0029(26) 0.2560(6) 0.8035(12) 0.110(6) Uani 1 d D .
C20 C -0.0097(57) 0.2551(21) 0.8856(32) 0.222(18) Uiso 1 d . .
O100 O 0.7763(87) 0.2253(35) 0.0750(44) 0.269(29) Uiso 0.50 d P .

loop_
_atom_type_symbol
_atom_type_description
_atom_type_scat_dispersion_real
_atom_type_scat_dispersion_imag
_atom_type_scat_source
C C 0.0181 0.0091 'International Tables Vol C Tables 4.2.6.8 and 6.1.1.4'
H H 0.0000 0.0000 'International Tables Vol C Tables 4.2.6.8 and 6.1.1.4'
N N 0.0311 0.0180 'International Tables Vol C Tables 4.2.6.8 and 6.1.1.4'
Cu Cu -1.9646 0.5888 'International Tables Vol C Tables 4.2.6.8 and 6.1.1.4'
Cl Cl 0.3639 0.7018 'International Tables Vol C Tables 4.2.6.8 and 6.1.1.4'
O O 0.0492 0.0322 'International Tables Vol C Tables 4.2.6.8 and 6.1.1.4'
Br Br -0.6763 1.2805 'International Tables Vol C Tables 4.2.6.8 and 6.1.1.4'

loop_
_geom_angle_atom_site_label_1
_geom_angle_atom_site_label_2
_geom_angle_atom_site_label_3
_geom_angle
_geom_angle_site_symmetry_1
_geom_angle_site_symmetry_3
_geom_angle_publ_flag
O1 Cu1 N3 168.3(5) . . ?
O1 Cu1 N2 101.2(5) . . ?
N3 Cu1 N2 80.8(5) . . ?
O1 Cu1 N4 98.7(4) . . ?
N3 Cu1 N4 80.3(5) . . ?
N2 Cu1 N4 159.9(5) . . ?
O1 Cu1 Cu2 40.0(3) . . ?
N3 Cu1 Cu2 130.0(3) . . ?
N2 Cu1 Cu2 125.1(4) . . ?
N4 Cu1 Cu2 73.2(3) . . ?
O1 Cu2 N6 175.3(7) . . ?
O1 Cu2 N5 89.7(5) . . ?
N6 Cu2 N5 85.6(7) . . ?
O1 Cu2 O32 89.6(5) . . ?
N6 Cu2 O32 91.2(7) . . ?
N5 Cu2 O32 105.4(8) . . ?
O1 Cu2 Br 86.3(3) . . ?
N6 Cu2 Br 98.2(6) . . ?
N5 Cu2 Br 158.0(4) . . ?
O32 Cu2 Br 96.2(7) . . ?
O1 Cu2 Cu1 38.5(2) . . ?
N6 Cu2 Cu1 142.9(6) . . ?
N5 Cu2 Cu1 98.8(4) . . ?
O32 Cu2 Cu1 122.3(5) . . ?
Br Cu2 Cu1 65.33(9) . . ?
Cu1 O1 Cu2 101.5(4) . . ?
O13 Cl1 O12 108.9(8) . . ?
O13 Cl1 O11 111.6(8) . . ?
O12 Cl1 O11 110.7(10) . . ?
O13 Cl1 O14 108.6(7) . . ?
O12 Cl1 O14 107.2(9) . . ?
O11 Cl1 O14 109.8(9) . . ?
O23 Cl2 O24 107.2(35) . . ?
O23 Cl2 O22 111.6(20) . . ?
O24 Cl2 O22 106.8(17) . . ?
O23 Cl2 O21 105.8(22) . . ?
O24 Cl2 O21 108.3(20) . . ?
O22 Cl2 O21 116.9(15) . . ?
O31 Cl3 O32 109.9(16) . . ?
O31 Cl3 O34 118.0(27) . . ?
O32 Cl3 O34 112.1(14) . . ?
O31 Cl3 O33 98.4(20) . . ?
O32 Cl3 O33 120.3(17) . . ?
O34 Cl3 O33 97.4(29) . . ?
Cl3 O32 Cu2 136.5(11) . . ?
C1 N1 C2 115.1(17) . . ?
C3 C2 N1 116.3(17) . . ?
N2 C3 C2 119.5(17) . . ?
C3 N2 C4 112.9(13) . . ?
C3 N2 Cu1 130.0(11) . . ?
C4 N2 Cu1 111.9(9) . . ?
N2 C4 C5 109.7(13) . . ?
N3 C5 C6 122.3(15) . . ?
N3 C5 C4 115.6(13) . . ?
C6 C5 C4 122.0(16) . . ?
C7 C6 C5 118.3(16) . . ?
C6 C7 C8 120.9(15) . . ?
C7 C8 C10 126.9(15) . . ?
C7 C8 C9 116.3(14) . . ?
C10 C8 C9 116.7(16) . . ?
N3 C9 C8 121.1(13) . . ?
N3 C9 C13 116.1(12) . . ?
C8 C9 C13 122.9(14) . . ?
C5 N3 C9 120.9(12) . . ?
C5 N3 Cu1 121.6(10) . . ?
C9 N3 Cu1 117.3(9) . . ?
C11 C10 C8 121.5(15) . . ?
C10 C11 C12 120.8(15) . . ?
C13 C12 C16 114.6(15) . . ?
C13 C12 C11 120.9(16) . . ?
C16 C12 C11 124.4(16) . . ?
N4 C13 C12 125.4(15) . . ?
N4 C13 C9 117.5(12) . . ?
C12 C13 C9 116.9(14) . . ?
C14 N4 C13 118.5(12) . . ?
C14 N4 Cu1 133.5(10) . . ?
C13 N4 Cu1 107.9(10) . . ?
N4 C14 C15 120.0(14) . . ?
N4 C14 C17 119.7(14) . . ?
C15 C14 C17 120.2(14) . . ?
C16 C15 C14 120.4(16) . . ?
C15 C16 C12 120.8(15) . . ?
C14 C17 N5 110.1(13) . . ?
C17 N5 C18 112.0(14) . . ?
C17 N5 Cu2 118.3(9) . . ?
C18 N5 Cu2 109.7(12) . . ?
N5 C18 C19' 110.4(27) . . ?
N5 C18 C19 108.5(22) . . ?
C19' C18 C19 42.3(26) . . ?
C19' C19 N6 67.2(20) . . ?
C19' C19 C18 67.3(18) . . ?
N6 C19 C18 107.1(26) . . ?
C19 C19' N6 65.6(20) . . ?
C19 C19' C18 70.4(20) . . ?
N6 C19' C18 108.0(29) . . ?
C19 C19' C20 103.0(27) . . ?
N6 C19' C20 46.1(20) . . ?
C18 C19' C20 149.7(39) . . ?
C20 N6 C19 120.7(30) . . ?
C20 N6 C19' 85.1(29) . . ?
C19 N6 C19' 47.2(28) . . ?
C20 N6 Cu2 122.9(23) . . ?
C19 N6 Cu2 108.3(21) . . ?
C19' N6 Cu2 111.7(26) . . ?
N6 C20 C19' 48.8(21) . . ?

loop_
_geom_bond_atom_site_label_1
_geom_bond_atom_site_label_2
_geom_bond_distance
_geom_bond_site_symmetry_2
_geom_bond_publ_flag
Br Cu2 2.411(4) . ?
Cu1 O1 1.889(8) . ?
Cu1 N3 1.923(10) . ?
Cu1 N2 2.096(12) . ?
Cu1 N4 2.173(12) . ?
Cu1 Cu2 2.973(3) . ?
Cu2 O1 1.949(10) . ?
Cu2 N6 1.975(14) . ?
Cu2 N5 1.979(14) . ?
Cu2 O32 2.39(2) . ?
Cl1 O13 1.412(11) . ?
Cl1 O12 1.413(14) . ?
Cl1 O11 1.419(13) . ?
Cl1 O14 1.456(12) . ?
Cl2 O23 1.27(3) . ?
Cl2 O24 1.29(3) . ?
Cl2 O22 1.35(2) . ?
Cl2 O21 1.39(2) . ?
Cl3 O31 1.33(2) . ?
Cl3 O32 1.40(2) . ?
Cl3 O34 1.46(4) . ?
Cl3 O33 1.48(3) . ?
C1 N1 1.43(2) . ?
N1 C2 1.52(2) . ?
C2 C3 1.44(3) . ?
C3 N2 1.40(2) . ?
N2 C4 1.47(2) . ?
C4 C5 1.55(2) . ?
C5 N3 1.29(2) . ?
C5 C6 1.40(2) . ?
C6 C7 1.36(2) . ?
C7 C8 1.40(2) . ?
C8 C10 1.41(2) . ?
C8 C9 1.42(2) . ?
C9 N3 1.35(2) . ?
C9 C13 1.43(2) . ?
C10 C11 1.36(3) . ?
C11 C12 1.41(2) . ?
C12 C13 1.40(2) . ?
C12 C16 1.40(2) . ?
C13 N4 1.36(2) . ?
N4 C14 1.33(2) . ?
C14 C15 1.42(2) . ?
C14 C17 1.48(2) . ?
C15 C16 1.36(2) . ?
C17 N5 1.49(2) . ?
N5 C18 1.50(3) . ?
C18 C19' 1.55(4) . ?
C18 C19 1.58(4) . ?
C19 C19' 1.13(7) . ?
C19 N6 1.40(4) . ?
C19' N6 1.42(4) . ?
C19' C20 1.88(6) . ?
N6 C20 1.36(5) . ?
